data_7707947
loop_
_publ_author_name
'Mansour, Ahmed M.'
'Radacki, Krzysztof'
'Shehab, Ola R.'

_publ_section_title
;
 Sulfonate improves water solubility and cell selective toxicity and
 alters the lysozyme binding activity of half sandwich Rh(iii) complexes.
;
_journal_issue 31
_journal_name_full 'Dalton transactions (Cambridge, England : 2003)'
_journal_page_first 10701
_journal_page_last 10706
_journal_paper_doi 10.1039/d1dt00979f
_journal_volume 50
_journal_year 2021
_chemical_formula_moiety 'C24 H28 Cl N3 Rh, C F3 O3 S'
_chemical_formula_sum 'C25 H28 Cl F3 N3 O3 Rh S'
_chemical_formula_weight 645.92
_space_group_crystal_system monoclinic
_space_group_IT_number 14
_space_group_name_Hall '-P 2ybc'
_space_group_name_H-M_alt 'P 1 21/c 1'
_atom_sites_solution_hydrogens geom
_atom_sites_solution_primary dual
_atom_sites_solution_secondary difmap
_audit_creation_method 'CIF-fill 1.2q (K.Radacki 2005-21)'
_audit_update_record
;
2021-05-12 deposited with the CCDC.	2021-07-12 downloaded from the CCDC.
;
_cell_angle_alpha 90
_cell_angle_beta 115.530(11)
_cell_angle_gamma 90
_cell_formula_units_Z 4
_cell_length_a 17.385(6)
_cell_length_b 9.6103(17)
_cell_length_c 17.425(7)
_cell_measurement_reflns_used 9788
_cell_measurement_temperature 100(2)
_cell_measurement_theta_max 27.44
_cell_measurement_theta_min 2.34
_cell_volume 2627.0(15)
_computing_cell_refinement 'Saint+ ver. V8.37A (Bruker AXS)'
_computing_data_collection 'BIS 6.2.14 / APEX3 ver. 2019.1 (Bruker AXS)'
_computing_data_reduction 'Saint+ ver. V8.37A (Bruker AXS)'
_computing_molecular_graphics 'ShelXLe (Huebschle et all, 2011)'
_computing_publication_material 'SHELXL-2018/3 (Sheldrick, 2018)'
_computing_structure_refinement 'SHELXL-2018/3 (Sheldrick, 2018)'
_computing_structure_solution 'SHELXT (Sheldrick, 2014)'
_diffrn_ambient_environment N~2~
_diffrn_ambient_temperature 100(2)
_diffrn_detector CPA
_diffrn_detector_area_resol_mean 7.5
_diffrn_detector_type 'Photon II'
_diffrn_measured_fraction_theta_full 0.999
_diffrn_measured_fraction_theta_max 0.998
_diffrn_measurement_device 'four-circle diffractometer'
_diffrn_measurement_device_type 'Bruker D8-Quest'
_diffrn_measurement_method '\f and \w scans'
_diffrn_radiation_monochromator 'multi-layer mirror'
_diffrn_radiation_type MoK\a
_diffrn_radiation_wavelength 0.71073
_diffrn_reflns_av_R_equivalents 0.0434
_diffrn_reflns_av_unetI/netI 0.0284
_diffrn_reflns_Laue_measured_fraction_full 0.999
_diffrn_reflns_Laue_measured_fraction_max 0.998
_diffrn_reflns_limit_h_max 21
_diffrn_reflns_limit_h_min -21
_diffrn_reflns_limit_k_max 11
_diffrn_reflns_limit_k_min -12
_diffrn_reflns_limit_l_max 22
_diffrn_reflns_limit_l_min -21
_diffrn_reflns_number 36849
_diffrn_reflns_point_group_measured_fraction_full 0.999
_diffrn_reflns_point_group_measured_fraction_max 0.998
_diffrn_reflns_theta_full 26.000
_diffrn_reflns_theta_max 26.732
_diffrn_reflns_theta_min 2.345
_diffrn_source 'micro-focus sealed X-ray tube'
_diffrn_source_type 'Incoatec ImS 2.0'
_exptl_absorpt_coefficient_mu 0.886
_exptl_absorpt_correction_T_max 0.7456
_exptl_absorpt_correction_T_min 0.6388
_exptl_absorpt_correction_type multi-scan
_exptl_absorpt_process_details 'SadAbs 2016/2 (Bruker AXS)'
_exptl_crystal_colour orange
_exptl_crystal_density_diffrn 1.633
_exptl_crystal_description block
_exptl_crystal_F_000 1312
_exptl_crystal_size_max 0.524
_exptl_crystal_size_mid 0.288
_exptl_crystal_size_min 0.158
_refine_diff_density_max 2.017
_refine_diff_density_min -0.786
_refine_diff_density_rms 0.089
_refine_ls_extinction_method none
_refine_ls_goodness_of_fit_ref 1.088
_refine_ls_hydrogen_treatment constr
_refine_ls_matrix_type full
_refine_ls_number_parameters 405
_refine_ls_number_reflns 5561
_refine_ls_number_restraints 324
_refine_ls_restrained_S_all 1.124
_refine_ls_R_factor_all 0.0488
_refine_ls_R_factor_gt 0.0416
_refine_ls_shift/su_max 0.001
_refine_ls_shift/su_mean 0.000
_refine_ls_structure_factor_coef Fsqd
_refine_ls_weighting_details 'w=1/[\s^2^(Fo^2^)+(0.0284P)^2^+6.7138P] where P=(Fo^2^+2Fc^2^)/3'
_refine_ls_weighting_scheme calc
_refine_ls_wR_factor_gt 0.0890
_refine_ls_wR_factor_ref 0.0934
_reflns_Friedel_coverage 0.000
_reflns_number_gt 4925
_reflns_number_total 5561
_reflns_threshold_expression 'I > 2\s(I)'
_cod_data_source_file d1dt00979f2.cif
_cod_data_source_block 1
_cod_depositor_comments 'Adding full bibliography for 7707947.cif.'
_cod_original_cell_volume 2627.1(14)
_cod_original_sg_symbol_H-M 'P 21/c'
_cod_database_code 7707947
_shelx_shelxl_version_number 2018/3
_shelx_space_group_comment
;
The symmetry employed for this shelxl refinement is uniquely defined
by the following loop, which should always be used as a source of
symmetry information in preference to the above space-group names.
They are only intended as comments.
;
_shelx_estimated_absorpt_t_min 0.654
_shelx_estimated_absorpt_t_max 0.873

loop_
_space_group_symop_operation_xyz
'x, y, z'
'-x, y+1/2, -z+1/2'
'-x, -y, -z'
'x, -y-1/2, z-1/2'

loop_
_atom_site_label
_atom_site_type_symbol
_atom_site_fract_x
_atom_site_fract_y
_atom_site_fract_z
_atom_site_U_iso_or_equiv
_atom_site_adp_type
_atom_site_occupancy
_atom_site_site_symmetry_order
_atom_site_calc_flag
_atom_site_refinement_flags_posn
_atom_site_refinement_flags_adp
_atom_site_refinement_flags_occupancy
_atom_site_disorder_assembly
_atom_site_disorder_group
Rh1 Rh 0.25104(3) 0.23294(5) 0.32771(3) 0.02053(11) Uani 0.9033(12) 1 d . . P A 1
Cl1 Cl 0.37312(5) 0.30553(9) 0.30671(5) 0.0261(2) Uani 0.9033(12) 1 d . . P A 1
C1_1 C 0.1226(2) 0.2517(4) 0.3117(2) 0.0268(8) Uani 0.9033(12) 1 d . . P A 1
C2_1 C 0.1295(2) 0.1282(4) 0.2688(2) 0.0280(8) Uani 0.9033(12) 1 d . . P A 1
C3_1 C 0.1550(2) 0.1685(5) 0.2042(2) 0.0332(9) Uani 0.9033(12) 1 d . . P A 1
C4_1 C 0.1619(2) 0.3156(5) 0.2056(2) 0.0352(9) Uani 0.9033(12) 1 d . . P A 1
C5_1 C 0.1420(2) 0.3692(4) 0.2708(2) 0.0299(8) Uani 0.9033(12) 1 d . . P A 1
C6_1 C 0.0957(3) 0.2563(5) 0.3825(3) 0.0398(10) Uani 0.9033(12) 1 d . . P A 1
H6A_1 H 0.033355 0.256299 0.358675 0.060 Uiso 0.9033(12) 1 calc R U P A 1
H6B_1 H 0.118039 0.341006 0.416054 0.060 Uiso 0.9033(12) 1 calc R U P A 1
H6C_1 H 0.118193 0.174566 0.419007 0.060 Uiso 0.9033(12) 1 calc R U P A 1
C7_1 C 0.1117(3) -0.0167(5) 0.2867(3) 0.0396(10) Uani 0.9033(12) 1 d . . P A 1
H7A_1 H 0.050206 -0.034356 0.257667 0.059 Uiso 0.9033(12) 1 calc R U P A 1
H7B_1 H 0.131390 -0.028788 0.348101 0.059 Uiso 0.9033(12) 1 calc R U P A 1
H7C_1 H 0.141641 -0.082372 0.266045 0.059 Uiso 0.9033(12) 1 calc R U P A 1
C8_1 C 0.1612(3) 0.0776(6) 0.1372(3) 0.0494(13) Uani 0.9033(12) 1 d . . P A 1
H8A_1 H 0.108722 0.085996 0.084442 0.074 Uiso 0.9033(12) 1 calc R U P A 1
H8B_1 H 0.168900 -0.019371 0.156386 0.074 Uiso 0.9033(12) 1 calc R U P A 1
H8C_1 H 0.209920 0.106917 0.126911 0.074 Uiso 0.9033(12) 1 calc R U P A 1
C9_1 C 0.1838(3) 0.3993(6) 0.1457(3) 0.0538(14) Uani 0.9033(12) 1 d . . P A 1
H9A_1 H 0.132812 0.411272 0.091977 0.081 Uiso 0.9033(12) 1 calc R U P A 1
H9B_1 H 0.227879 0.351010 0.135033 0.081 Uiso 0.9033(12) 1 calc R U P A 1
H9C_1 H 0.205101 0.490750 0.170785 0.081 Uiso 0.9033(12) 1 calc R U P A 1
C10_1 C 0.1347(3) 0.5199(5) 0.2874(3) 0.0470(12) Uani 0.9033(12) 1 d . . P A 1
H10A_1 H 0.081726 0.557425 0.243212 0.071 Uiso 0.9033(12) 1 calc R U P A 1
H10B_1 H 0.183424 0.570498 0.286888 0.071 Uiso 0.9033(12) 1 calc R U P A 1
H10C_1 H 0.134223 0.530811 0.343150 0.071 Uiso 0.9033(12) 1 calc R U P A 1
N1_2 N 0.31234(18) 0.3145(3) 0.45434(18) 0.0226(6) Uani 0.9033(12) 1 d . . P A 1
C2_2 C 0.3522(2) 0.2199(4) 0.5170(2) 0.0211(7) Uani 0.9033(12) 1 d . . P A 1
C3_2 C 0.3800(2) 0.2527(4) 0.6020(2) 0.0278(8) Uani 0.9033(12) 1 d . . P A 1
H3_2 H 0.405845 0.184158 0.644819 0.033 Uiso 0.9033(12) 1 calc R U P A 1
C4_2 C 0.3691(2) 0.3891(4) 0.6237(2) 0.0312(8) Uani 0.9033(12) 1 d . . P A 1
H4_2 H 0.385520 0.413696 0.681430 0.037 Uiso 0.9033(12) 1 calc R U P A 1
C5_2 C 0.3343(2) 0.4874(4) 0.5604(2) 0.0289(8) Uani 0.9033(12) 1 d . . P A 1
H5_2 H 0.329891 0.581992 0.573778 0.035 Uiso 0.9033(12) 1 calc R U P A 1
C6_2 C 0.3060(2) 0.4446(4) 0.4765(2) 0.0265(8) Uani 0.9033(12) 1 d . . P A 1
H6_2 H 0.280800 0.511817 0.432817 0.032 Uiso 0.9033(12) 1 calc R U P A 1
N1_3 N 0.32116(18) 0.0646(3) 0.39925(18) 0.0226(6) Uani 0.9033(12) 1 d . . P A 1
C2_3 C 0.3614(2) 0.0848(3) 0.4825(2) 0.0193(7) Uani 0.9033(12) 1 d . . P A 1
N3_3 N 0.41044(18) -0.0249(3) 0.52358(17) 0.0214(6) Uani 0.9033(12) 1 d D . P A 1
C4_3 C 0.3995(2) -0.1259(4) 0.4618(2) 0.0234(7) Uani 0.9033(12) 1 d . . P A 1
C5_3 C 0.4347(2) -0.2572(4) 0.4689(3) 0.0284(8) Uani 0.9033(12) 1 d . . P A 1
H5_3 H 0.473073 -0.294696 0.522196 0.034 Uiso 0.9033(12) 1 calc R U P A 1
C6_3 C 0.4107(2) -0.3301(4) 0.3940(3) 0.0312(8) Uani 0.9033(12) 1 d . . P A 1
H6_3 H 0.433286 -0.420606 0.395620 0.037 Uiso 0.9033(12) 1 calc R U P A 1
C7_3 C 0.3535(2) -0.2740(4) 0.3148(2) 0.0287(8) Uani 0.9033(12) 1 d . . P A 1
H7_3 H 0.337825 -0.328613 0.264885 0.034 Uiso 0.9033(12) 1 calc R U P A 1
C8_3 C 0.3201(2) -0.1427(4) 0.3083(2) 0.0264(8) Uani 0.9033(12) 1 d . . P A 1
H8_3 H 0.282880 -0.104371 0.254874 0.032 Uiso 0.9033(12) 1 calc R U P A 1
C9_3 C 0.3434(2) -0.0674(4) 0.3845(2) 0.0229(7) Uani 0.9033(12) 1 d . . P A 1
C10_3 C 0.4686(2) -0.0399(4) 0.6148(2) 0.0244(7) Uani 0.9033(12) 1 d D . P A 1
H10A_3 H 0.492133 0.052419 0.638520 0.029 Uiso 0.9033(12) 1 calc R U P A 1
H10B_3 H 0.516772 -0.101012 0.620995 0.029 Uiso 0.9033(12) 1 calc R U P A 1
C11_3 C 0.4237(2) -0.1007(4) 0.6645(2) 0.0302(8) Uani 0.9033(12) 1 d D . P A 1
H11A_3 H 0.463759 -0.106596 0.724738 0.045 Uiso 0.9033(12) 1 calc R U P A 1
H11B_3 H 0.402681 -0.193940 0.642885 0.045 Uiso 0.9033(12) 1 calc R U P A 1
H11C_3 H 0.375665 -0.040875 0.658036 0.045 Uiso 0.9033(12) 1 calc R U P A 1
Rh1_4 Rh 0.2520(3) 0.2644(5) 0.3260(3) 0.02053(11) Uani 0.0967(12) 1 d G . P A 2
Cl2_4 Cl 0.3751(4) 0.1903(6) 0.3082(4) 0.0261(2) Uani 0.0967(12) 1 d G . P A 2
C3_4 C 0.1224(3) 0.2511(9) 0.3069(6) 0.027 Uiso 0.0967(12) 1 d G U P A 2
C4_4 C 0.1324(3) 0.3739(8) 0.2644(5) 0.027 Uiso 0.0967(12) 1 d G U P A 2
C5_4 C 0.1591(4) 0.3305(8) 0.2013(4) 0.027 Uiso 0.0967(12) 1 d G U P A 2
C6_4 C 0.1638(4) 0.1837(8) 0.2024(4) 0.027 Uiso 0.0967(12) 1 d G U P A 2
C7_4 C 0.1413(4) 0.1328(8) 0.2664(6) 0.027 Uiso 0.0967(12) 1 d G U P A 2
C8_4 C 0.0933(5) 0.2488(11) 0.3758(8) 0.027 Uiso 0.0967(12) 1 d G U P A 2
H8A_4 H 0.091950 0.152505 0.393715 0.040 Uiso 0.0967(12) 1 calc R U P A 2
H8B_4 H 0.132706 0.303302 0.424339 0.040 Uiso 0.0967(12) 1 calc R U P A 2
H8C_4 H 0.035998 0.289044 0.354603 0.040 Uiso 0.0967(12) 1 calc R U P A 2
C9_4 C 0.1156(5) 0.5196(9) 0.2815(7) 0.027 Uiso 0.0967(12) 1 d G U P A 2
H9A_4 H 0.098108 0.520705 0.327956 0.040 Uiso 0.0967(12) 1 calc R U P A 2
H9B_4 H 0.167537 0.575126 0.297587 0.040 Uiso 0.0967(12) 1 calc R U P A 2
H9C_4 H 0.070023 0.559126 0.230170 0.040 Uiso 0.0967(12) 1 calc R U P A 2
C10_4 C 0.1688(6) 0.4205(9) 0.1355(4) 0.027 Uiso 0.0967(12) 1 d G U P A 2
H10A_4 H 0.163120 0.518557 0.147714 0.040 Uiso 0.0967(12) 1 calc R U P A 2
H10B_4 H 0.225034 0.405050 0.136802 0.040 Uiso 0.0967(12) 1 calc R U P A 2
H10C_4 H 0.124428 0.396731 0.079049 0.040 Uiso 0.0967(12) 1 calc R U P A 2
C11_4 C 0.1861(6) 0.0983(9) 0.1437(4) 0.027 Uiso 0.0967(12) 1 d G U P A 2
H11A_4 H 0.185131 -0.000458 0.157190 0.040 Uiso 0.0967(12) 1 calc R U P A 2
H11B_4 H 0.144699 0.115615 0.084928 0.040 Uiso 0.0967(12) 1 calc R U P A 2
H11C_4 H 0.243316 0.123582 0.150418 0.040 Uiso 0.0967(12) 1 calc R U P A 2
C12_4 C 0.1316(5) -0.0177(8) 0.2827(7) 0.027 Uiso 0.0967(12) 1 d G U P A 2
H12A_4 H 0.115809 -0.026052 0.330089 0.040 Uiso 0.0967(12) 1 calc R U P A 2
H12B_4 H 0.087001 -0.059483 0.231553 0.040 Uiso 0.0967(12) 1 calc R U P A 2
H12C_4 H 0.185676 -0.066209 0.296984 0.040 Uiso 0.0967(12) 1 calc R U P A 2
N13_4 N 0.3103(5) 0.1853(6) 0.4530(4) 0.027 Uiso 0.0967(12) 1 d G U P A 2
C14_4 C 0.3495(5) 0.2780(8) 0.5158(3) 0.027 Uiso 0.0967(12) 1 d G U P A 2
C15_4 C 0.3744(7) 0.2472(11) 0.6004(3) 0.027 Uiso 0.0967(12) 1 d G U P A 2
H15_4 H 0.398914 0.316410 0.643064 0.032 Uiso 0.0967(12) 1 calc R U P A 2
C16_4 C 0.3626(8) 0.1109(11) 0.6218(4) 0.027 Uiso 0.0967(12) 1 d G U P A 2
H16_4 H 0.378144 0.086217 0.679416 0.032 Uiso 0.0967(12) 1 calc R U P A 2
C17_4 C 0.3281(8) 0.0131(9) 0.5584(5) 0.027 Uiso 0.0967(12) 1 d G U P A 2
H17_4 H 0.322417 -0.081086 0.571559 0.032 Uiso 0.0967(12) 1 calc R U P A 2
C18_4 C 0.3018(6) 0.0552(7) 0.4745(5) 0.027 Uiso 0.0967(12) 1 d G U P A 2
H18_4 H 0.276724 -0.011791 0.430651 0.032 Uiso 0.0967(12) 1 calc R U P A 2
N19_4 N 0.3226(4) 0.4342(5) 0.3987(4) 0.027 Uiso 0.0967(12) 1 d G U P A 2
C20_4 C 0.3613(5) 0.4140(7) 0.4820(4) 0.027 Uiso 0.0967(12) 1 d G U P A 2
N21_4 N 0.4106(6) 0.5226(8) 0.5239(5) 0.027 Uiso 0.0967(12) 1 d DG U P A 2
C22_4 C 0.4016(6) 0.6231(7) 0.4622(6) 0.027 Uiso 0.0967(12) 1 d G U P A 2
C23_4 C 0.4386(8) 0.7533(7) 0.4706(7) 0.027 Uiso 0.0967(12) 1 d G U P A 2
H23_4 H 0.476721 0.789949 0.524189 0.032 Uiso 0.0967(12) 1 calc R U P A 2
C24_4 C 0.4165(9) 0.8263(6) 0.3957(8) 0.027 Uiso 0.0967(12) 1 d G U P A 2
H24_4 H 0.439198 0.916863 0.397706 0.032 Uiso 0.0967(12) 1 calc R U P A 2
C25_4 C 0.3605(8) 0.7691(6) 0.3156(8) 0.027 Uiso 0.0967(12) 1 d G U P A 2
H25_4 H 0.347099 0.822518 0.265589 0.032 Uiso 0.0967(12) 1 calc R U P A 2
C26_4 C 0.3251(7) 0.6391(5) 0.3083(6) 0.027 Uiso 0.0967(12) 1 d G U P A 2
H26_4 H 0.288293 0.600943 0.254637 0.032 Uiso 0.0967(12) 1 calc R U P A 2
C27_4 C 0.3465(5) 0.5654(5) 0.3847(5) 0.027 Uiso 0.0967(12) 1 d G U P A 2
C28_4 C 0.4670(7) 0.5370(11) 0.6155(5) 0.027 Uiso 0.0967(12) 1 d DG U P A 2
H28A_4 H 0.515735 0.597708 0.622849 0.032 Uiso 0.0967(12) 1 calc R U P A 2
H28B_4 H 0.490041 0.444388 0.639215 0.032 Uiso 0.0967(12) 1 calc R U P A 2
C29_4 C 0.4213(13) 0.598(3) 0.6642(10) 0.027 Uiso 0.0967(12) 1 d D U P A 2
H29A_4 H 0.461057 0.605252 0.724508 0.040 Uiso 0.0967(12) 1 calc R U P A 2
H29B_4 H 0.399440 0.690134 0.641749 0.040 Uiso 0.0967(12) 1 calc R U P A 2
H29C_4 H 0.373749 0.536834 0.658113 0.040 Uiso 0.0967(12) 1 calc R U P A 2
S1_5 S 0.18972(6) 0.69532(10) 0.01033(6) 0.0272(2) Uani 0.8854(19) 1 d . U P B 1
O1_5 O 0.2109(3) 0.7760(4) -0.0472(2) 0.0480(9) Uani 0.8854(19) 1 d . U P B 1
O2_5 O 0.19338(19) 0.5483(3) -0.00039(17) 0.0352(7) Uani 0.8854(19) 1 d . U P B 1
O3_5 O 0.2260(2) 0.7433(4) 0.09734(19) 0.0379(8) Uani 0.8854(19) 1 d . U P B 1
C1_5 C 0.0773(3) 0.7289(6) -0.0252(3) 0.0506(10) Uani 0.8854(19) 1 d . U P B 1
F1_5 F 0.04597(19) 0.6686(4) 0.0236(2) 0.0791(10) Uani 0.8854(19) 1 d . U P B 1
F2_5 F 0.03116(18) 0.6848(4) -0.1042(2) 0.0746(10) Uani 0.8854(19) 1 d . U P B 1
F3_5 F 0.0625(2) 0.8659(4) -0.0263(2) 0.0828(12) Uani 0.8854(19) 1 d . U P B 1
S1_6 S 0.1902(4) 0.8201(9) 0.0111(5) 0.0453(15) Uani 0.1146(19) 1 d G U P B 2
O1_6 O 0.2148(8) 0.7402(16) -0.0451(10) 0.038(3) Uani 0.1146(19) 1 d G U P B 2
O2_6 O 0.2242(7) 0.7715(17) 0.0980(6) 0.039(4) Uani 0.1146(19) 1 d G U P B 2
O3_6 O 0.1894(7) 0.9693(9) 0.0005(9) 0.048(4) Uani 0.1146(19) 1 d G U P B 2
C1_6 C 0.0754(5) 0.7787(12) -0.0292(7) 0.0518(17) Uani 0.1146(19) 1 d G U P B 2
F1_6 F 0.0398(7) 0.8440(19) 0.0153(11) 0.060(3) Uani 0.1146(19) 1 d G U P B 2
F2_6 F 0.0315(6) 0.8164(19) -0.1105(8) 0.068(3) Uani 0.1146(19) 1 d G U P B 2
F3_6 F 0.0622(8) 0.6424(13) -0.0248(12) 0.067(3) Uani 0.1146(19) 1 d G U P B 2

loop_
_atom_site_aniso_label
_atom_site_aniso_U_11
_atom_site_aniso_U_22
_atom_site_aniso_U_33
_atom_site_aniso_U_23
_atom_site_aniso_U_13
_atom_site_aniso_U_12
Rh1 0.01710(13) 0.0252(2) 0.01744(13) 0.00530(16) 0.00568(10) 0.00081(15)
Cl1 0.0227(4) 0.0304(4) 0.0272(4) 0.0056(3) 0.0128(3) 0.0017(3)
C1_1 0.0143(16) 0.041(2) 0.0208(17) 0.0019(15) 0.0032(13) 0.0015(14)
C2_1 0.0155(17) 0.037(2) 0.0267(18) -0.0004(15) 0.0040(14) -0.0043(14)
C3_1 0.0224(19) 0.051(3) 0.0214(18) -0.0002(17) 0.0053(15) 0.0026(17)
C4_1 0.0188(18) 0.059(3) 0.0187(18) 0.0147(17) -0.0005(15) 0.0015(17)
C5_1 0.0175(17) 0.035(2) 0.0276(19) 0.0084(16) 0.0008(15) 0.0057(15)
C6_1 0.027(2) 0.067(3) 0.028(2) 0.0020(19) 0.0146(17) 0.0042(19)
C7_1 0.029(2) 0.040(2) 0.047(2) -0.0006(19) 0.0132(19) -0.0068(18)
C8_1 0.036(2) 0.079(4) 0.029(2) -0.012(2) 0.0100(19) 0.008(2)
C9_1 0.034(2) 0.083(4) 0.035(2) 0.033(2) 0.007(2) 0.007(2)
C10_1 0.029(2) 0.037(2) 0.057(3) 0.004(2) 0.002(2) 0.0084(18)
N1_2 0.0200(15) 0.0260(15) 0.0211(14) 0.0008(12) 0.0082(12) 0.0015(12)
C2_2 0.0147(16) 0.0275(18) 0.0203(16) 0.0023(13) 0.0067(13) 0.0009(13)
C3_2 0.0258(19) 0.031(2) 0.0229(17) 0.0037(14) 0.0068(15) 0.0008(15)
C4_2 0.033(2) 0.039(2) 0.0222(18) -0.0014(15) 0.0121(16) 0.0041(17)
C5_2 0.029(2) 0.0269(19) 0.0301(19) -0.0030(15) 0.0118(16) 0.0025(15)
C6_2 0.0231(18) 0.0243(18) 0.0318(19) 0.0017(14) 0.0116(15) 0.0013(14)
N1_3 0.0192(14) 0.0259(16) 0.0221(14) 0.0025(12) 0.0084(12) 0.0006(11)
C2_3 0.0179(16) 0.0227(17) 0.0180(16) 0.0028(12) 0.0084(13) -0.0026(13)
N3_3 0.0197(14) 0.0226(15) 0.0219(14) 0.0041(11) 0.0089(12) 0.0011(11)
C4_3 0.0191(17) 0.0275(18) 0.0265(18) 0.0028(14) 0.0125(14) -0.0022(14)
C5_3 0.0235(18) 0.032(2) 0.0323(19) 0.0036(15) 0.0145(16) 0.0021(15)
C6_3 0.031(2) 0.026(2) 0.040(2) -0.0012(16) 0.0189(18) -0.0017(15)
C7_3 0.029(2) 0.031(2) 0.033(2) -0.0104(16) 0.0198(17) -0.0096(16)
C8_3 0.0220(18) 0.034(2) 0.0247(18) -0.0040(15) 0.0118(15) -0.0057(15)
C9_3 0.0170(16) 0.0254(18) 0.0289(18) 0.0007(14) 0.0123(14) -0.0006(13)
C10_3 0.0177(17) 0.0294(19) 0.0227(17) 0.0056(14) 0.0055(14) 0.0024(14)
C11_3 0.0270(19) 0.036(2) 0.0244(18) 0.0044(15) 0.0082(15) -0.0034(16)
Rh1_4 0.01710(13) 0.0252(2) 0.01744(13) 0.00530(16) 0.00568(10) 0.00081(15)
Cl2_4 0.0227(4) 0.0304(4) 0.0272(4) 0.0056(3) 0.0128(3) 0.0017(3)
S1_5 0.0229(5) 0.0286(5) 0.0253(5) 0.0011(4) 0.0059(4) -0.0031(4)
O1_5 0.059(2) 0.0419(19) 0.0391(17) 0.0054(15) 0.0173(15) -0.0174(16)
O2_5 0.0425(17) 0.0330(15) 0.0312(14) 0.0011(11) 0.0169(13) 0.0016(12)
O3_5 0.0357(16) 0.0400(18) 0.0289(14) -0.0052(12) 0.0053(13) 0.0000(13)
C1_5 0.0329(17) 0.060(2) 0.0472(18) -0.0173(17) 0.0060(15) 0.0078(16)
F1_5 0.0393(16) 0.121(3) 0.088(2) -0.023(2) 0.0384(16) -0.0048(17)
F2_5 0.0307(14) 0.103(2) 0.0603(18) -0.0364(18) -0.0089(13) 0.0117(15)
F3_5 0.0588(19) 0.075(2) 0.081(2) -0.0232(18) -0.0017(17) 0.0370(17)
S1_6 0.035(2) 0.049(2) 0.040(2) -0.009(2) 0.005(2) 0.003(2)
O1_6 0.037(5) 0.039(6) 0.035(5) -0.005(5) 0.014(5) 0.004(5)
O2_6 0.033(6) 0.040(6) 0.033(5) -0.004(5) 0.004(5) -0.003(5)
O3_6 0.043(8) 0.055(7) 0.034(8) -0.008(6) 0.006(7) 0.005(6)
C1_6 0.033(2) 0.063(3) 0.048(2) -0.014(3) 0.007(2) 0.006(2)
F1_6 0.036(4) 0.079(5) 0.063(5) -0.014(5) 0.019(4) 0.008(4)
F2_6 0.042(5) 0.081(5) 0.055(4) -0.014(4) -0.002(4) 0.010(5)
F3_6 0.043(5) 0.079(4) 0.064(5) -0.016(4) 0.008(5) 0.000(4)

loop_
_atom_type_symbol
_atom_type_description
_atom_type_scat_dispersion_real
_atom_type_scat_dispersion_imag
_atom_type_scat_source
C C 0.0033 0.0016 'International Tables Vol C Tables 4.2.6.8 and 6.1.1.4'
H H 0.0000 0.0000 'International Tables Vol C Tables 4.2.6.8 and 6.1.1.4'
N N 0.0061 0.0033 'International Tables Vol C Tables 4.2.6.8 and 6.1.1.4'
O O 0.0106 0.0060 'International Tables Vol C Tables 4.2.6.8 and 6.1.1.4'
F F 0.0171 0.0103 'International Tables Vol C Tables 4.2.6.8 and 6.1.1.4'
S S 0.1246 0.1234 'International Tables Vol C Tables 4.2.6.8 and 6.1.1.4'
Cl Cl 0.1484 0.1585 'International Tables Vol C Tables 4.2.6.8 and 6.1.1.4'
Rh Rh -1.1178 0.9187 'International Tables Vol C Tables 4.2.6.8 and 6.1.1.4'

loop_
_exptl_crystal_face_index_h
_exptl_crystal_face_index_k
_exptl_crystal_face_index_l
_exptl_crystal_face_perp_dist
-1.00 -1.00 -1.00 0.1590
1.00 0.00 1.00 0.1020
-1.00 0.00 -1.00 0.0500
-1.00 1.00 -1.00 0.1410
1.00 -1.00 1.00 0.2010
1.00 1.00 0.00 0.2500
-1.00 -1.00 0.00 0.1730
1.00 0.00 0.00 0.0790
-1.00 0.00 0.00 0.0620
1.00 -1.00 0.00 0.2010
0.00 1.00 0.00 0.2620
1.00 -1.00 -1.00 0.1710
-1.00 1.00 1.00 0.2330
1.00 0.00 -1.00 0.0810
-1.00 0.00 1.00 0.1280
1.00 1.00 -1.00 0.2080
-1.00 -1.00 1.00 0.2070
0.00 0.00 1.00 0.1250

loop_
_geom_angle_atom_site_label_1
_geom_angle_atom_site_label_2
_geom_angle_atom_site_label_3
_geom_angle
_geom_angle_site_symmetry_1
_geom_angle_site_symmetry_3
_geom_angle_publ_flag
N1_3 Rh1 C1_1 116.89(13) . . ?
N1_3 Rh1 N1_2 76.41(11) . . ?
C1_1 Rh1 N1_2 97.55(13) . . ?
N1_3 Rh1 C2_1 97.06(13) . . ?
C1_1 Rh1 C2_1 39.05(14) . . ?
N1_2 Rh1 C2_1 127.66(13) . . ?
N1_3 Rh1 C5_1 156.28(13) . . ?
C1_1 Rh1 C5_1 39.47(14) . . ?
N1_2 Rh1 C5_1 101.51(13) . . ?
C2_1 Rh1 C5_1 65.10(15) . . ?
N1_3 Rh1 C3_1 111.90(14) . . ?
C1_1 Rh1 C3_1 65.18(14) . . ?
N1_2 Rh1 C3_1 162.66(13) . . ?
C2_1 Rh1 C3_1 38.52(14) . . ?
C5_1 Rh1 C3_1 64.53(15) . . ?
N1_3 Rh1 C4_1 148.85(15) . . ?
C1_1 Rh1 C4_1 65.00(14) . . ?
N1_2 Rh1 C4_1 134.69(15) . . ?
C2_1 Rh1 C4_1 64.26(15) . . ?
C5_1 Rh1 C4_1 38.26(15) . . ?
C3_1 Rh1 C4_1 38.15(17) . . ?
N1_3 Rh1 Cl1 89.38(8) . . ?
C1_1 Rh1 Cl1 153.73(11) . . ?
N1_2 Rh1 Cl1 88.33(8) . . ?
C2_1 Rh1 Cl1 143.98(10) . . ?
C5_1 Rh1 Cl1 114.28(11) . . ?
C3_1 Rh1 Cl1 106.51(11) . . ?
C4_1 Rh1 Cl1 92.77(11) . . ?
C2_1 C1_1 C5_1 107.3(3) . . ?
C2_1 C1_1 C6_1 125.5(4) . . ?
C5_1 C1_1 C6_1 127.1(4) . . ?
C2_1 C1_1 Rh1 71.3(2) . . ?
C5_1 C1_1 Rh1 71.2(2) . . ?
C6_1 C1_1 Rh1 125.2(3) . . ?
C3_1 C2_1 C1_1 108.2(3) . . ?
C3_1 C2_1 C7_1 125.6(4) . . ?
C1_1 C2_1 C7_1 126.2(4) . . ?
C3_1 C2_1 Rh1 71.1(2) . . ?
C1_1 C2_1 Rh1 69.6(2) . . ?
C7_1 C2_1 Rh1 125.9(3) . . ?
C4_1 C3_1 C2_1 108.0(3) . . ?
C4_1 C3_1 C8_1 124.0(4) . . ?
C2_1 C3_1 C8_1 127.4(4) . . ?
C4_1 C3_1 Rh1 71.1(2) . . ?
C2_1 C3_1 Rh1 70.3(2) . . ?
C8_1 C3_1 Rh1 131.0(3) . . ?
C3_1 C4_1 C5_1 109.1(3) . . ?
C3_1 C4_1 C9_1 124.9(4) . . ?
C5_1 C4_1 C9_1 126.0(4) . . ?
C3_1 C4_1 Rh1 70.8(2) . . ?
C5_1 C4_1 Rh1 70.5(2) . . ?
C9_1 C4_1 Rh1 126.4(3) . . ?
C4_1 C5_1 C1_1 107.4(3) . . ?
C4_1 C5_1 C10_1 125.3(4) . . ?
C1_1 C5_1 C10_1 127.1(4) . . ?
C4_1 C5_1 Rh1 71.3(2) . . ?
C1_1 C5_1 Rh1 69.3(2) . . ?
C10_1 C5_1 Rh1 129.0(3) . . ?
C1_1 C6_1 H6A_1 109.5 . . ?
C1_1 C6_1 H6B_1 109.5 . . ?
H6A_1 C6_1 H6B_1 109.5 . . ?
C1_1 C6_1 H6C_1 109.5 . . ?
H6A_1 C6_1 H6C_1 109.5 . . ?
H6B_1 C6_1 H6C_1 109.5 . . ?
C2_1 C7_1 H7A_1 109.5 . . ?
C2_1 C7_1 H7B_1 109.5 . . ?
H7A_1 C7_1 H7B_1 109.5 . . ?
C2_1 C7_1 H7C_1 109.5 . . ?
H7A_1 C7_1 H7C_1 109.5 . . ?
H7B_1 C7_1 H7C_1 109.5 . . ?
C3_1 C8_1 H8A_1 109.5 . . ?
C3_1 C8_1 H8B_1 109.5 . . ?
H8A_1 C8_1 H8B_1 109.5 . . ?
C3_1 C8_1 H8C_1 109.5 . . ?
H8A_1 C8_1 H8C_1 109.5 . . ?
H8B_1 C8_1 H8C_1 109.5 . . ?
C4_1 C9_1 H9A_1 109.5 . . ?
C4_1 C9_1 H9B_1 109.5 . . ?
H9A_1 C9_1 H9B_1 109.5 . . ?
C4_1 C9_1 H9C_1 109.5 . . ?
H9A_1 C9_1 H9C_1 109.5 . . ?
H9B_1 C9_1 H9C_1 109.5 . . ?
C5_1 C10_1 H10A_1 109.5 . . ?
C5_1 C10_1 H10B_1 109.5 . . ?
H10A_1 C10_1 H10B_1 109.5 . . ?
C5_1 C10_1 H10C_1 109.5 . . ?
H10A_1 C10_1 H10C_1 109.5 . . ?
H10B_1 C10_1 H10C_1 109.5 . . ?
C6_2 N1_2 C2_2 118.3(3) . . ?
C6_2 N1_2 Rh1 125.3(2) . . ?
C2_2 N1_2 Rh1 115.9(2) . . ?
N1_2 C2_2 C3_2 122.0(3) . . ?
N1_2 C2_2 C2_3 111.8(3) . . ?
C3_2 C2_2 C2_3 126.2(3) . . ?
C2_2 C3_2 C4_2 118.5(3) . . ?
C2_2 C3_2 H3_2 120.8 . . ?
C4_2 C3_2 H3_2 120.8 . . ?
C5_2 C4_2 C3_2 119.3(3) . . ?
C5_2 C4_2 H4_2 120.3 . . ?
C3_2 C4_2 H4_2 120.3 . . ?
C4_2 C5_2 C6_2 118.3(4) . . ?
C4_2 C5_2 H5_2 120.9 . . ?
C6_2 C5_2 H5_2 120.9 . . ?
N1_2 C6_2 C5_2 123.4(3) . . ?
N1_2 C6_2 H6_2 118.3 . . ?
C5_2 C6_2 H6_2 118.3 . . ?
C2_3 N1_3 C9_3 106.3(3) . . ?
C2_3 N1_3 Rh1 115.9(2) . . ?
C9_3 N1_3 Rh1 137.7(2) . . ?
N1_3 C2_3 N3_3 112.3(3) . . ?
N1_3 C2_3 C2_2 118.5(3) . . ?
N3_3 C2_3 C2_2 129.0(3) . . ?
C2_3 N3_3 C4_3 106.8(3) . . ?
C2_3 N3_3 C10_3 129.0(3) . . ?
C4_3 N3_3 C10_3 124.2(3) . . ?
C5_3 C4_3 C9_3 123.5(3) . . ?
C5_3 C4_3 N3_3 130.9(3) . . ?
C9_3 C4_3 N3_3 105.6(3) . . ?
C6_3 C5_3 C4_3 115.9(4) . . ?
C6_3 C5_3 H5_3 122.1 . . ?
C4_3 C5_3 H5_3 122.1 . . ?
C5_3 C6_3 C7_3 122.0(4) . . ?
C5_3 C6_3 H6_3 119.0 . . ?
C7_3 C6_3 H6_3 119.0 . . ?
C8_3 C7_3 C6_3 121.7(3) . . ?
C8_3 C7_3 H7_3 119.2 . . ?
C6_3 C7_3 H7_3 119.2 . . ?
C7_3 C8_3 C9_3 117.0(3) . . ?
C7_3 C8_3 H8_3 121.5 . . ?
C9_3 C8_3 H8_3 121.5 . . ?
N1_3 C9_3 C4_3 109.0(3) . . ?
N1_3 C9_3 C8_3 131.0(3) . . ?
C4_3 C9_3 C8_3 120.0(3) . . ?
N3_3 C10_3 C11_3 111.8(3) . . ?
N3_3 C10_3 H10A_3 109.3 . . ?
C11_3 C10_3 H10A_3 109.3 . . ?
N3_3 C10_3 H10B_3 109.3 . . ?
C11_3 C10_3 H10B_3 109.3 . . ?
H10A_3 C10_3 H10B_3 107.9 . . ?
C10_3 C11_3 H11A_3 109.5 . . ?
C10_3 C11_3 H11B_3 109.5 . . ?
H11A_3 C11_3 H11B_3 109.5 . . ?
C10_3 C11_3 H11C_3 109.5 . . ?
H11A_3 C11_3 H11C_3 109.5 . . ?
H11B_3 C11_3 H11C_3 109.5 . . ?
N19_4 Rh1_4 C3_4 116.2 . . ?
N19_4 Rh1_4 N13_4 76.1 . . ?
C3_4 Rh1_4 N13_4 97.8 . . ?
N19_4 Rh1_4 C7_4 155.6 . . ?
C3_4 Rh1_4 C7_4 39.4 . . ?
N13_4 Rh1_4 C7_4 102.4 . . ?
N19_4 Rh1_4 C4_4 96.2 . . ?
C3_4 Rh1_4 C4_4 39.3 . . ?
N13_4 Rh1_4 C4_4 127.8 . . ?
C7_4 Rh1_4 C4_4 65.0 . . ?
N19_4 Rh1_4 C5_4 111.4 . . ?
C3_4 Rh1_4 C5_4 65.3 . . ?
N13_4 Rh1_4 C5_4 163.1 . . ?
C7_4 Rh1_4 C5_4 64.2 . . ?
C4_4 Rh1_4 C5_4 38.5 . . ?
N19_4 Rh1_4 C6_4 148.3 . . ?
C3_4 Rh1_4 C6_4 65.1 . . ?
N13_4 Rh1_4 C6_4 135.6 . . ?
C7_4 Rh1_4 C6_4 38.2 . . ?
C4_4 Rh1_4 C6_4 64.2 . . ?
C5_4 Rh1_4 C6_4 37.9 . . ?
N19_4 Rh1_4 Cl2_4 89.3 . . ?
C3_4 Rh1_4 Cl2_4 154.5 . . ?
N13_4 Rh1_4 Cl2_4 88.7 . . ?
C7_4 Rh1_4 Cl2_4 115.1 . . ?
C4_4 Rh1_4 Cl2_4 143.4 . . ?
C5_4 Rh1_4 Cl2_4 106.2 . . ?
C6_4 Rh1_4 Cl2_4 93.1 . . ?
C4_4 C3_4 C7_4 106.8 . . ?
C4_4 C3_4 C8_4 125.7 . . ?
C7_4 C3_4 C8_4 127.5 . . ?
C4_4 C3_4 Rh1_4 71.2 . . ?
C7_4 C3_4 Rh1_4 71.1 . . ?
C8_4 C3_4 Rh1_4 125.3 . . ?
C5_4 C4_4 C3_4 107.9 . . ?
C5_4 C4_4 C9_4 126.0 . . ?
C3_4 C4_4 C9_4 126.1 . . ?
C5_4 C4_4 Rh1_4 71.1 . . ?
C3_4 C4_4 Rh1_4 69.5 . . ?
C9_4 C4_4 Rh1_4 126.2 . . ?
C6_4 C5_4 C4_4 108.5 . . ?
C6_4 C5_4 C10_4 124.1 . . ?
C4_4 C5_4 C10_4 126.8 . . ?
C6_4 C5_4 Rh1_4 71.4 . . ?
C4_4 C5_4 Rh1_4 70.3 . . ?
C10_4 C5_4 Rh1_4 130.8 . . ?
C5_4 C6_4 C7_4 108.7 . . ?
C5_4 C6_4 C11_4 124.9 . . ?
C7_4 C6_4 C11_4 126.3 . . ?
C5_4 C6_4 Rh1_4 70.7 . . ?
C7_4 C6_4 Rh1_4 70.2 . . ?
C11_4 C6_4 Rh1_4 126.5 . . ?
C6_4 C7_4 C3_4 108.1 . . ?
C6_4 C7_4 C12_4 125.0 . . ?
C3_4 C7_4 C12_4 126.7 . . ?
C6_4 C7_4 Rh1_4 71.6 . . ?
C3_4 C7_4 Rh1_4 69.5 . . ?
C12_4 C7_4 Rh1_4 128.7 . . ?
C3_4 C8_4 H8A_4 109.5 . . ?
C3_4 C8_4 H8B_4 109.5 . . ?
H8A_4 C8_4 H8B_4 109.5 . . ?
C3_4 C8_4 H8C_4 109.5 . . ?
H8A_4 C8_4 H8C_4 109.5 . . ?
H8B_4 C8_4 H8C_4 109.5 . . ?
C4_4 C9_4 H9A_4 109.5 . . ?
C4_4 C9_4 H9B_4 109.5 . . ?
H9A_4 C9_4 H9B_4 109.5 . . ?
C4_4 C9_4 H9C_4 109.5 . . ?
H9A_4 C9_4 H9C_4 109.5 . . ?
H9B_4 C9_4 H9C_4 109.5 . . ?
C5_4 C10_4 H10A_4 109.5 . . ?
C5_4 C10_4 H10B_4 109.5 . . ?
H10A_4 C10_4 H10B_4 109.5 . . ?
C5_4 C10_4 H10C_4 109.5 . . ?
H10A_4 C10_4 H10C_4 109.5 . . ?
H10B_4 C10_4 H10C_4 109.5 . . ?
C6_4 C11_4 H11A_4 109.5 . . ?
C6_4 C11_4 H11B_4 109.5 . . ?
H11A_4 C11_4 H11B_4 109.5 . . ?
C6_4 C11_4 H11C_4 109.5 . . ?
H11A_4 C11_4 H11C_4 109.5 . . ?
H11B_4 C11_4 H11C_4 109.5 . . ?
C7_4 C12_4 H12A_4 109.5 . . ?
C7_4 C12_4 H12B_4 109.5 . . ?
H12A_4 C12_4 H12B_4 109.5 . . ?
C7_4 C12_4 H12C_4 109.5 . . ?
H12A_4 C12_4 H12C_4 109.5 . . ?
H12B_4 C12_4 H12C_4 109.5 . . ?
C18_4 N13_4 C14_4 118.0 . . ?
C18_4 N13_4 Rh1_4 124.4 . . ?
C14_4 N13_4 Rh1_4 117.1 . . ?
N13_4 C14_4 C15_4 122.9 . . ?
N13_4 C14_4 C20_4 111.6 . . ?
C15_4 C14_4 C20_4 125.5 . . ?
C14_4 C15_4 C16_4 118.1 . . ?
C14_4 C15_4 H15_4 121.0 . . ?
C16_4 C15_4 H15_4 121.0 . . ?
C17_4 C16_4 C15_4 119.2 . . ?
C17_4 C16_4 H16_4 120.4 . . ?
C15_4 C16_4 H16_4 120.4 . . ?
C16_4 C17_4 C18_4 118.6 . . ?
C16_4 C17_4 H17_4 120.7 . . ?
C18_4 C17_4 H17_4 120.7 . . ?
N13_4 C18_4 C17_4 122.9 . . ?
N13_4 C18_4 H18_4 118.5 . . ?
C17_4 C18_4 H18_4 118.5 . . ?
C20_4 N19_4 C27_4 106.1 . . ?
C20_4 N19_4 Rh1_4 115.8 . . ?
C27_4 N19_4 Rh1_4 137.9 . . ?
N19_4 C20_4 N21_4 112.6 . . ?
N19_4 C20_4 C14_4 118.2 . . ?
N21_4 C20_4 C14_4 129.1 . . ?
C20_4 N21_4 C22_4 106.4 . . ?
C20_4 N21_4 C28_4 129.0 . . ?
C22_4 N21_4 C28_4 124.5 . . ?
C23_4 C22_4 C27_4 123.8 . . ?
C23_4 C22_4 N21_4 130.4 . . ?
C27_4 C22_4 N21_4 105.8 . . ?
C24_4 C23_4 C22_4 115.6 . . ?
C24_4 C23_4 H23_4 122.2 . . ?
C22_4 C23_4 H23_4 122.2 . . ?
C23_4 C24_4 C25_4 121.6 . . ?
C23_4 C24_4 H24_4 119.2 . . ?
C25_4 C24_4 H24_4 119.2 . . ?
C26_4 C25_4 C24_4 122.1 . . ?
C26_4 C25_4 H25_4 118.9 . . ?
C24_4 C25_4 H25_4 118.9 . . ?
C25_4 C26_4 C27_4 116.4 . . ?
C25_4 C26_4 H26_4 121.8 . . ?
C27_4 C26_4 H26_4 121.8 . . ?
N19_4 C27_4 C22_4 109.0 . . ?
N19_4 C27_4 C26_4 130.5 . . ?
C22_4 C27_4 C26_4 120.5 . . ?
N21_4 C28_4 C29_4 112.3(6) . . ?
N21_4 C28_4 H28A_4 109.2 . . ?
C29_4 C28_4 H28A_4 109.2 . . ?
N21_4 C28_4 H28B_4 109.2 . . ?
C29_4 C28_4 H28B_4 109.2 . . ?
H28A_4 C28_4 H28B_4 107.9 . . ?
C28_4 C29_4 H29A_4 109.5 . . ?
C28_4 C29_4 H29B_4 109.5 . . ?
H29A_4 C29_4 H29B_4 109.5 . . ?
C28_4 C29_4 H29C_4 109.5 . . ?
H29A_4 C29_4 H29C_4 109.5 . . ?
H29B_4 C29_4 H29C_4 109.5 . . ?
O2_5 S1_5 O1_5 113.8(2) . . ?
O2_5 S1_5 O3_5 115.39(18) . . ?
O1_5 S1_5 O3_5 115.7(2) . . ?
O2_5 S1_5 C1_5 103.5(2) . . ?
O1_5 S1_5 C1_5 103.3(3) . . ?
O3_5 S1_5 C1_5 102.8(2) . . ?
F1_5 C1_5 F2_5 107.1(5) . . ?
F1_5 C1_5 F3_5 108.1(5) . . ?
F2_5 C1_5 F3_5 105.7(4) . . ?
F1_5 C1_5 S1_5 112.7(4) . . ?
F2_5 C1_5 S1_5 112.3(4) . . ?
F3_5 C1_5 S1_5 110.7(4) . . ?
O1_6 S1_6 O3_6 115.5 . . ?
O1_6 S1_6 O2_6 115.5 . . ?
O3_6 S1_6 O2_6 115.5 . . ?
O1_6 S1_6 C1_6 102.4 . . ?
O3_6 S1_6 C1_6 102.4 . . ?
O2_6 S1_6 C1_6 102.4 . . ?
F3_6 C1_6 F2_6 107.0 . . ?
F3_6 C1_6 F1_6 107.0 . . ?
F2_6 C1_6 F1_6 107.0 . . ?
F3_6 C1_6 S1_6 111.9 . . ?
F2_6 C1_6 S1_6 111.9 . . ?
F1_6 C1_6 S1_6 111.9 . . ?

loop_
_geom_bond_atom_site_label_1
_geom_bond_atom_site_label_2
_geom_bond_distance
_geom_bond_site_symmetry_2
_geom_bond_publ_flag
Rh1 N1_3 2.085(3) . ?
Rh1 C1_1 2.136(4) . ?
Rh1 N1_2 2.143(3) . ?
Rh1 C2_1 2.158(4) . ?
Rh1 C5_1 2.162(4) . ?
Rh1 C3_1 2.169(4) . ?
Rh1 C4_1 2.172(4) . ?
Rh1 Cl1 2.4071(12) . ?
C1_1 C2_1 1.435(5) . ?
C1_1 C5_1 1.451(5) . ?
C1_1 C6_1 1.495(5) . ?
C2_1 C3_1 1.428(5) . ?
C2_1 C7_1 1.489(6) . ?
C3_1 C4_1 1.419(6) . ?
C3_1 C8_1 1.499(6) . ?
C4_1 C5_1 1.420(6) . ?
C4_1 C9_1 1.491(6) . ?
C5_1 C10_1 1.493(6) . ?
C6_1 H6A_1 0.9800 . ?
C6_1 H6B_1 0.9800 . ?
C6_1 H6C_1 0.9800 . ?
C7_1 H7A_1 0.9800 . ?
C7_1 H7B_1 0.9800 . ?
C7_1 H7C_1 0.9800 . ?
C8_1 H8A_1 0.9800 . ?
C8_1 H8B_1 0.9800 . ?
C8_1 H8C_1 0.9800 . ?
C9_1 H9A_1 0.9800 . ?
C9_1 H9B_1 0.9800 . ?
C9_1 H9C_1 0.9800 . ?
C10_1 H10A_1 0.9800 . ?
C10_1 H10B_1 0.9800 . ?
C10_1 H10C_1 0.9800 . ?
N1_2 C6_2 1.327(5) . ?
N1_2 C2_2 1.359(4) . ?
C2_2 C3_2 1.383(5) . ?
C2_2 C2_3 1.468(5) . ?
C3_2 C4_2 1.399(5) . ?
C3_2 H3_2 0.9500 . ?
C4_2 C5_2 1.379(5) . ?
C4_2 H4_2 0.9500 . ?
C5_2 C6_2 1.388(5) . ?
C5_2 H5_2 0.9500 . ?
C6_2 H6_2 0.9500 . ?
N1_3 C2_3 1.326(4) . ?
N1_3 C9_3 1.382(5) . ?
C2_3 N3_3 1.350(4) . ?
N3_3 C4_3 1.400(4) . ?
N3_3 C10_3 1.478(4) . ?
C4_3 C5_3 1.384(5) . ?
C4_3 C9_3 1.397(5) . ?
C5_3 C6_3 1.378(6) . ?
C5_3 H5_3 0.9500 . ?
C6_3 C7_3 1.414(6) . ?
C6_3 H6_3 0.9500 . ?
C7_3 C8_3 1.374(5) . ?
C7_3 H7_3 0.9500 . ?
C8_3 C9_3 1.409(5) . ?
C8_3 H8_3 0.9500 . ?
C10_3 C11_3 1.510(5) . ?
C10_3 H10A_3 0.9900 . ?
C10_3 H10B_3 0.9900 . ?
C11_3 H11A_3 0.9800 . ?
C11_3 H11B_3 0.9800 . ?
C11_3 H11C_3 0.9800 . ?
Rh1_4 N19_4 2.1055 . ?
Rh1_4 C3_4 2.1363 . ?
Rh1_4 N13_4 2.1378 . ?
Rh1_4 C7_4 2.1585 . ?
Rh1_4 C4_4 2.1589 . ?
Rh1_4 C5_4 2.1693 . ?
Rh1_4 C6_4 2.1777 . ?
Rh1_4 Cl2_4 2.3984 . ?
C3_4 C4_4 1.4438 . ?
C3_4 C7_4 1.4483 . ?
C3_4 C8_4 1.4902 . ?
C4_4 C5_4 1.4275 . ?
C4_4 C9_4 1.4870 . ?
C5_4 C6_4 1.4122 . ?
C5_4 C10_4 1.5027 . ?
C6_4 C7_4 1.4193 . ?
C6_4 C11_4 1.4868 . ?
C7_4 C12_4 1.4979 . ?
C8_4 H8A_4 0.9800 . ?
C8_4 H8B_4 0.9800 . ?
C8_4 H8C_4 0.9800 . ?
C9_4 H9A_4 0.9800 . ?
C9_4 H9B_4 0.9800 . ?
C9_4 H9C_4 0.9800 . ?
C10_4 H10A_4 0.9800 . ?
C10_4 H10B_4 0.9800 . ?
C10_4 H10C_4 0.9800 . ?
C11_4 H11A_4 0.9800 . ?
C11_4 H11B_4 0.9800 . ?
C11_4 H11C_4 0.9800 . ?
C12_4 H12A_4 0.9800 . ?
C12_4 H12B_4 0.9800 . ?
C12_4 H12C_4 0.9800 . ?
N13_4 C18_4 1.3318 . ?
N13_4 C14_4 1.3463 . ?
C14_4 C15_4 1.3782 . ?
C14_4 C20_4 1.4847 . ?
C15_4 C16_4 1.4015 . ?
C15_4 H15_4 0.9500 . ?
C16_4 C17_4 1.3757 . ?
C16_4 H16_4 0.9500 . ?
C17_4 C18_4 1.3893 . ?
C17_4 H17_4 0.9500 . ?
C18_4 H18_4 0.9500 . ?
N19_4 C20_4 1.3242 . ?
N19_4 C27_4 1.3819 . ?
C20_4 N21_4 1.3482 . ?
N21_4 C22_4 1.4025 . ?
N21_4 C28_4 1.4762 . ?
C22_4 C23_4 1.3863 . ?
C22_4 C27_4 1.3910 . ?
C23_4 C24_4 1.3818 . ?
C23_4 H23_4 0.9500 . ?
C24_4 C25_4 1.4239 . ?
C24_4 H24_4 0.9500 . ?
C25_4 C26_4 1.3735 . ?
C25_4 H25_4 0.9500 . ?
C26_4 C27_4 1.4089 . ?
C26_4 H26_4 0.9500 . ?
C28_4 C29_4 1.508(7) . ?
C28_4 H28A_4 0.9900 . ?
C28_4 H28B_4 0.9900 . ?
C29_4 H29A_4 0.9800 . ?
C29_4 H29B_4 0.9800 . ?
C29_4 H29C_4 0.9800 . ?
S1_5 O2_5 1.431(3) . ?
S1_5 O1_5 1.436(4) . ?
S1_5 O3_5 1.444(3) . ?
S1_5 C1_5 1.806(5) . ?
C1_5 F1_5 1.324(7) . ?
C1_5 F2_5 1.329(6) . ?
C1_5 F3_5 1.341(6) . ?
S1_6 O1_6 1.4450 . ?
S1_6 O3_6 1.4450 . ?
S1_6 O2_6 1.4451 . ?
S1_6 C1_6 1.8513 . ?
C1_6 F3_6 1.3384 . ?
C1_6 F2_6 1.3384 . ?
C1_6 F1_6 1.3384 . ?

loop_
_geom_torsion_atom_site_label_1
_geom_torsion_atom_site_label_2
_geom_torsion_atom_site_label_3
_geom_torsion_atom_site_label_4
_geom_torsion
_geom_torsion_site_symmetry_1
_geom_torsion_site_symmetry_2
_geom_torsion_site_symmetry_3
_geom_torsion_site_symmetry_4
_geom_torsion_publ_flag
C5_1 C1_1 C2_1 C3_1 1.6(4) . . . . ?
C6_1 C1_1 C2_1 C3_1 178.6(3) . . . . ?
Rh1 C1_1 C2_1 C3_1 -61.0(3) . . . . ?
C5_1 C1_1 C2_1 C7_1 -177.2(3) . . . . ?
C6_1 C1_1 C2_1 C7_1 -0.2(6) . . . . ?
Rh1 C1_1 C2_1 C7_1 120.2(4) . . . . ?
C5_1 C1_1 C2_1 Rh1 62.6(2) . . . . ?
C6_1 C1_1 C2_1 Rh1 -120.4(4) . . . . ?
C1_1 C2_1 C3_1 C4_1 -1.4(4) . . . . ?
C7_1 C2_1 C3_1 C4_1 177.5(3) . . . . ?
Rh1 C2_1 C3_1 C4_1 -61.4(3) . . . . ?
C1_1 C2_1 C3_1 C8_1 -172.8(4) . . . . ?
C7_1 C2_1 C3_1 C8_1 6.1(6) . . . . ?
Rh1 C2_1 C3_1 C8_1 127.2(4) . . . . ?
C1_1 C2_1 C3_1 Rh1 60.0(2) . . . . ?
C7_1 C2_1 C3_1 Rh1 -121.1(4) . . . . ?
C2_1 C3_1 C4_1 C5_1 0.6(4) . . . . ?
C8_1 C3_1 C4_1 C5_1 172.4(4) . . . . ?
Rh1 C3_1 C4_1 C5_1 -60.3(3) . . . . ?
C2_1 C3_1 C4_1 C9_1 -177.5(4) . . . . ?
C8_1 C3_1 C4_1 C9_1 -5.7(6) . . . . ?
Rh1 C3_1 C4_1 C9_1 121.6(4) . . . . ?
C2_1 C3_1 C4_1 Rh1 60.9(3) . . . . ?
C8_1 C3_1 C4_1 Rh1 -127.3(4) . . . . ?
C3_1 C4_1 C5_1 C1_1 0.4(4) . . . . ?
C9_1 C4_1 C5_1 C1_1 178.5(4) . . . . ?
Rh1 C4_1 C5_1 C1_1 -60.1(2) . . . . ?
C3_1 C4_1 C5_1 C10_1 -174.4(4) . . . . ?
C9_1 C4_1 C5_1 C10_1 3.7(6) . . . . ?
Rh1 C4_1 C5_1 C10_1 125.0(4) . . . . ?
C3_1 C4_1 C5_1 Rh1 60.5(3) . . . . ?
C9_1 C4_1 C5_1 Rh1 -121.4(4) . . . . ?
C2_1 C1_1 C5_1 C4_1 -1.2(4) . . . . ?
C6_1 C1_1 C5_1 C4_1 -178.2(3) . . . . ?
Rh1 C1_1 C5_1 C4_1 61.4(2) . . . . ?
C2_1 C1_1 C5_1 C10_1 173.5(4) . . . . ?
C6_1 C1_1 C5_1 C10_1 -3.5(6) . . . . ?
Rh1 C1_1 C5_1 C10_1 -123.9(4) . . . . ?
C2_1 C1_1 C5_1 Rh1 -62.6(2) . . . . ?
C6_1 C1_1 C5_1 Rh1 120.4(4) . . . . ?
C6_2 N1_2 C2_2 C3_2 5.1(5) . . . . ?
Rh1 N1_2 C2_2 C3_2 -167.4(3) . . . . ?
C6_2 N1_2 C2_2 C2_3 -174.4(3) . . . . ?
Rh1 N1_2 C2_2 C2_3 13.1(4) . . . . ?
N1_2 C2_2 C3_2 C4_2 -2.3(5) . . . . ?
C2_3 C2_2 C3_2 C4_2 177.2(3) . . . . ?
C2_2 C3_2 C4_2 C5_2 -2.5(6) . . . . ?
C3_2 C4_2 C5_2 C6_2 4.3(6) . . . . ?
C2_2 N1_2 C6_2 C5_2 -3.2(5) . . . . ?
Rh1 N1_2 C6_2 C5_2 168.5(3) . . . . ?
C4_2 C5_2 C6_2 N1_2 -1.5(6) . . . . ?
C9_3 N1_3 C2_3 N3_3 1.3(4) . . . . ?
Rh1 N1_3 C2_3 N3_3 -175.3(2) . . . . ?
C9_3 N1_3 C2_3 C2_2 177.8(3) . . . . ?
Rh1 N1_3 C2_3 C2_2 1.2(4) . . . . ?
N1_2 C2_2 C2_3 N1_3 -9.6(4) . . . . ?
C3_2 C2_2 C2_3 N1_3 170.9(3) . . . . ?
N1_2 C2_2 C2_3 N3_3 166.3(3) . . . . ?
C3_2 C2_2 C2_3 N3_3 -13.2(6) . . . . ?
N1_3 C2_3 N3_3 C4_3 -1.3(4) . . . . ?
C2_2 C2_3 N3_3 C4_3 -177.4(3) . . . . ?
N1_3 C2_3 N3_3 C10_3 176.1(3) . . . . ?
C2_2 C2_3 N3_3 C10_3 0.0(6) . . . . ?
C2_3 N3_3 C4_3 C5_3 179.8(4) . . . . ?
C10_3 N3_3 C4_3 C5_3 2.3(6) . . . . ?
C2_3 N3_3 C4_3 C9_3 0.8(4) . . . . ?
C10_3 N3_3 C4_3 C9_3 -176.7(3) . . . . ?
C9_3 C4_3 C5_3 C6_3 -0.4(5) . . . . ?
N3_3 C4_3 C5_3 C6_3 -179.3(3) . . . . ?
C4_3 C5_3 C6_3 C7_3 -0.1(6) . . . . ?
C5_3 C6_3 C7_3 C8_3 1.2(6) . . . . ?
C6_3 C7_3 C8_3 C9_3 -1.7(5) . . . . ?
C2_3 N1_3 C9_3 C4_3 -0.7(4) . . . . ?
Rh1 N1_3 C9_3 C4_3 174.7(3) . . . . ?
C2_3 N1_3 C9_3 C8_3 -179.6(4) . . . . ?
Rh1 N1_3 C9_3 C8_3 -4.2(6) . . . . ?
C5_3 C4_3 C9_3 N1_3 -179.2(3) . . . . ?
N3_3 C4_3 C9_3 N1_3 -0.1(4) . . . . ?
C5_3 C4_3 C9_3 C8_3 -0.1(5) . . . . ?
N3_3 C4_3 C9_3 C8_3 179.0(3) . . . . ?
C7_3 C8_3 C9_3 N1_3 180.0(3) . . . . ?
C7_3 C8_3 C9_3 C4_3 1.2(5) . . . . ?
C2_3 N3_3 C10_3 C11_3 90.7(4) . . . . ?
C4_3 N3_3 C10_3 C11_3 -92.4(4) . . . . ?
C7_4 C3_4 C4_4 C5_4 -1.6 . . . . ?
C8_4 C3_4 C4_4 C5_4 -178.5 . . . . ?
Rh1_4 C3_4 C4_4 C5_4 61.1 . . . . ?
C7_4 C3_4 C4_4 C9_4 176.9 . . . . ?
C8_4 C3_4 C4_4 C9_4 0.0 . . . . ?
Rh1_4 C3_4 C4_4 C9_4 -120.5 . . . . ?
C7_4 C3_4 C4_4 Rh1_4 -62.6 . . . . ?
C8_4 C3_4 C4_4 Rh1_4 120.5 . . . . ?
C3_4 C4_4 C5_4 C6_4 1.4 . . . . ?
C9_4 C4_4 C5_4 C6_4 -177.0 . . . . ?
Rh1_4 C4_4 C5_4 C6_4 61.5 . . . . ?
C3_4 C4_4 C5_4 C10_4 173.2 . . . . ?
C9_4 C4_4 C5_4 C10_4 -5.3 . . . . ?
Rh1_4 C4_4 C5_4 C10_4 -126.8 . . . . ?
C3_4 C4_4 C5_4 Rh1_4 -60.1 . . . . ?
C9_4 C4_4 C5_4 Rh1_4 121.5 . . . . ?
C4_4 C5_4 C6_4 C7_4 -0.7 . . . . ?
C10_4 C5_4 C6_4 C7_4 -172.7 . . . . ?
Rh1_4 C5_4 C6_4 C7_4 60.1 . . . . ?
C4_4 C5_4 C6_4 C11_4 177.5 . . . . ?
C10_4 C5_4 C6_4 C11_4 5.5 . . . . ?
Rh1_4 C5_4 C6_4 C11_4 -121.7 . . . . ?
C4_4 C5_4 C6_4 Rh1_4 -60.8 . . . . ?
C10_4 C5_4 C6_4 Rh1_4 127.1 . . . . ?
C5_4 C6_4 C7_4 C3_4 -0.3 . . . . ?
C11_4 C6_4 C7_4 C3_4 -178.5 . . . . ?
Rh1_4 C6_4 C7_4 C3_4 60.2 . . . . ?
C5_4 C6_4 C7_4 C12_4 174.7 . . . . ?
C11_4 C6_4 C7_4 C12_4 -3.5 . . . . ?
Rh1_4 C6_4 C7_4 C12_4 -124.9 . . . . ?
C5_4 C6_4 C7_4 Rh1_4 -60.5 . . . . ?
C11_4 C6_4 C7_4 Rh1_4 121.3 . . . . ?
C4_4 C3_4 C7_4 C6_4 1.1 . . . . ?
C8_4 C3_4 C7_4 C6_4 178.0 . . . . ?
Rh1_4 C3_4 C7_4 C6_4 -61.6 . . . . ?
C4_4 C3_4 C7_4 C12_4 -173.7 . . . . ?
C8_4 C3_4 C7_4 C12_4 3.1 . . . . ?
Rh1_4 C3_4 C7_4 C12_4 123.6 . . . . ?
C4_4 C3_4 C7_4 Rh1_4 62.7 . . . . ?
C8_4 C3_4 C7_4 Rh1_4 -120.5 . . . . ?
C18_4 N13_4 C14_4 C15_4 -5.8 . . . . ?
Rh1_4 N13_4 C14_4 C15_4 166.6 . . . . ?
C18_4 N13_4 C14_4 C20_4 174.5 . . . . ?
Rh1_4 N13_4 C14_4 C20_4 -13.1 . . . . ?
N13_4 C14_4 C15_4 C16_4 3.8 . . . . ?
C20_4 C14_4 C15_4 C16_4 -176.5 . . . . ?
C14_4 C15_4 C16_4 C17_4 1.0 . . . . ?
C15_4 C16_4 C17_4 C18_4 -3.5 . . . . ?
C14_4 N13_4 C18_4 C17_4 3.0 . . . . ?
Rh1_4 N13_4 C18_4 C17_4 -168.8 . . . . ?
C16_4 C17_4 C18_4 N13_4 1.6 . . . . ?
C27_4 N19_4 C20_4 N21_4 -1.0 . . . . ?
Rh1_4 N19_4 C20_4 N21_4 175.1 . . . . ?
C27_4 N19_4 C20_4 C14_4 -178.0 . . . . ?
Rh1_4 N19_4 C20_4 C14_4 -1.9 . . . . ?
N13_4 C14_4 C20_4 N19_4 9.9 . . . . ?
C15_4 C14_4 C20_4 N19_4 -169.8 . . . . ?
N13_4 C14_4 C20_4 N21_4 -166.5 . . . . ?
C15_4 C14_4 C20_4 N21_4 13.8 . . . . ?
N19_4 C20_4 N21_4 C22_4 1.2 . . . . ?
C14_4 C20_4 N21_4 C22_4 177.7 . . . . ?
N19_4 C20_4 N21_4 C28_4 -176.4 . . . . ?
C14_4 C20_4 N21_4 C28_4 0.2 . . . . ?
C20_4 N21_4 C22_4 C23_4 -179.3 . . . . ?
C28_4 N21_4 C22_4 C23_4 -1.7 . . . . ?
C20_4 N21_4 C22_4 C27_4 -0.8 . . . . ?
C28_4 N21_4 C22_4 C27_4 176.9 . . . . ?
C27_4 C22_4 C23_4 C24_4 1.0 . . . . ?
N21_4 C22_4 C23_4 C24_4 179.2 . . . . ?
C22_4 C23_4 C24_4 C25_4 -1.1 . . . . ?
C23_4 C24_4 C25_4 C26_4 0.3 . . . . ?
C24_4 C25_4 C26_4 C27_4 0.7 . . . . ?
C20_4 N19_4 C27_4 C22_4 0.5 . . . . ?
Rh1_4 N19_4 C27_4 C22_4 -174.3 . . . . ?
C20_4 N19_4 C27_4 C26_4 179.1 . . . . ?
Rh1_4 N19_4 C27_4 C26_4 4.4 . . . . ?
C23_4 C22_4 C27_4 N19_4 178.9 . . . . ?
N21_4 C22_4 C27_4 N19_4 0.2 . . . . ?
C23_4 C22_4 C27_4 C26_4 0.0 . . . . ?
N21_4 C22_4 C27_4 C26_4 -178.6 . . . . ?
C25_4 C26_4 C27_4 N19_4 -179.4 . . . . ?
C25_4 C26_4 C27_4 C22_4 -0.9 . . . . ?
C20_4 N21_4 C28_4 C29_4 -90.0(15) . . . . ?
C22_4 N21_4 C28_4 C29_4 92.9(15) . . . . ?
O2_5 S1_5 C1_5 F1_5 64.6(4) . . . . ?
O1_5 S1_5 C1_5 F1_5 -176.5(4) . . . . ?
O3_5 S1_5 C1_5 F1_5 -55.8(4) . . . . ?
O2_5 S1_5 C1_5 F2_5 -56.4(5) . . . . ?
O1_5 S1_5 C1_5 F2_5 62.5(5) . . . . ?
O3_5 S1_5 C1_5 F2_5 -176.9(4) . . . . ?
O2_5 S1_5 C1_5 F3_5 -174.3(4) . . . . ?
O1_5 S1_5 C1_5 F3_5 -55.4(4) . . . . ?
O3_5 S1_5 C1_5 F3_5 65.3(4) . . . . ?
O1_6 S1_6 C1_6 F3_6 60.0 . . . . ?
O3_6 S1_6 C1_6 F3_6 180.0 . . . . ?
O2_6 S1_6 C1_6 F3_6 -60.0 . . . . ?
O1_6 S1_6 C1_6 F2_6 -60.0 . . . . ?
O3_6 S1_6 C1_6 F2_6 60.0 . . . . ?
O2_6 S1_6 C1_6 F2_6 180.0 . . . . ?
O1_6 S1_6 C1_6 F1_6 180.0 . . . . ?
O3_6 S1_6 C1_6 F1_6 -60.0 . . . . ?
O2_6 S1_6 C1_6 F1_6 60.0 . . . . ?
